data_1515854
loop_
_publ_author_name
'Karim, Arif R.'
'Linden, Anthony'
'Baldridge, Kim K.'
'Siegel, Jay S.'

_publ_section_title
;
 Symmetry and polar-\p effects on the dynamics of enshrouded aryl-alkyne
 molecular rotors
;
_journal_issue 1
_journal_name_full 'Chemical Science'
_journal_page_first 102
_journal_paper_doi 10.1039/c0sc00117a
_journal_volume 1
_journal_year 2010
_chemical_formula_moiety 'C30 H28 N2'
_chemical_formula_sum 'C30 H28 N2'
_chemical_formula_weight 416.56
_chemical_name_systematic
;
?
;
_space_group_IT_number 52
_symmetry_cell_setting orthorhombic
_symmetry_Int_Tables_number 52
_symmetry_space_group_name_Hall '-P 2a 2bc'
_symmetry_space_group_name_H-M 'P n n a'
_atom_sites_solution_hydrogens geom
_atom_sites_solution_primary direct
_atom_sites_solution_secondary difmap
_audit_creation_date 05-09-07
_audit_creation_method SHELXL-97
_cell_angle_alpha 90.00
_cell_angle_beta 90.00
_cell_angle_gamma 90.00
_cell_formula_units_Z 4
_cell_length_a 18.9732(7)
_cell_length_b 14.5707(5)
_cell_length_c 8.6223(4)
_cell_measurement_reflns_used 2427
_cell_measurement_temperature 160(1)
_cell_measurement_theta_max 25.0
_cell_measurement_theta_min 2.0
_cell_volume 2383.66(16)
_computing_cell_refinement 'DENZO-SMN (Otwinowski & Minor, 1997)'
_computing_data_collection 'COLLECT (Nonius, 2000)'
_computing_data_reduction 'DENZO-SMN and SCALEPACK (Otwinowski & Minor, 1997)'
_computing_molecular_graphics 'ORTEPII (Johnson, 1976)'
_computing_publication_material 'SHELXL97 and PLATON (Spek, 2005)'
_computing_structure_refinement 'SHELXL97 (Sheldrick, 1997)'
_computing_structure_solution 'SIR92 (Altomare et al., 1994)'
_diffrn_ambient_temperature 160(1)
_diffrn_detector '65 mm CCD camera on \k goniostat'
_diffrn_detector_area_resol_mean 9
_diffrn_measured_fraction_theta_full 0.999
_diffrn_measured_fraction_theta_max 0.999
_diffrn_measurement_device_type 'Nonius KappaCCD area-detector diffractometer'
_diffrn_measurement_method '\w scans with \k offsets'
_diffrn_radiation_monochromator 'horizontally mounted graphite crystal'
_diffrn_radiation_source 'Nonius FR590 sealed tube generator'
_diffrn_radiation_type 'Mo K\a'
_diffrn_radiation_wavelength 0.71073
_diffrn_reflns_av_R_equivalents 0.0890
_diffrn_reflns_av_sigmaI/netI 0.0491
_diffrn_reflns_limit_h_max 22
_diffrn_reflns_limit_h_min 0
_diffrn_reflns_limit_k_max 17
_diffrn_reflns_limit_k_min 0
_diffrn_reflns_limit_l_max 0
_diffrn_reflns_limit_l_min -10
_diffrn_reflns_number 28593
_diffrn_reflns_theta_full 25.00
_diffrn_reflns_theta_max 25.00
_diffrn_reflns_theta_min 2.15
_diffrn_standards_decay_% 0
_diffrn_standards_number 0
_exptl_absorpt_coefficient_mu 0.0674
_exptl_absorpt_correction_type none
_exptl_crystal_colour pale-yellow
_exptl_crystal_density_diffrn 1.161
_exptl_crystal_density_method 'not measured'
_exptl_crystal_description plate
_exptl_crystal_F_000 888
_exptl_crystal_size_max 0.25
_exptl_crystal_size_mid 0.20
_exptl_crystal_size_min 0.05
_refine_diff_density_max 0.218
_refine_diff_density_min -0.188
_refine_diff_density_rms 0.042
_refine_ls_extinction_coef 0.0079(15)
_refine_ls_extinction_expression Fc^*^=kFc[1+0.001xFc^2^\l^3^/sin(2\q)]^-1/4^
_refine_ls_extinction_method SHELXL
_refine_ls_goodness_of_fit_ref 1.060
_refine_ls_hydrogen_treatment constr
_refine_ls_matrix_type full
_refine_ls_number_parameters 178
_refine_ls_number_reflns 2109
_refine_ls_number_restraints 36
_refine_ls_restrained_S_all 1.058
_refine_ls_R_factor_all 0.0745
_refine_ls_R_factor_gt 0.0485
_refine_ls_shift/su_max 0.001
_refine_ls_shift/su_mean 0.000
_refine_ls_structure_factor_coef Fsqd
_refine_ls_weighting_details 'w=1/[\s^2^(Fo^2^)+(0.0612P)^2^+0.3266P] where P=(Fo^2^+2Fc^2^)/3'
_refine_ls_weighting_scheme calc
_refine_ls_wR_factor_gt 0.1130
_refine_ls_wR_factor_ref 0.1312
_reflns_number_gt 1506
_reflns_number_total 2112
_reflns_threshold_expression 'I > 2\s(I)'
_cod_data_source_file c0sc00117a.txt
_cod_data_source_block SG0522
_cod_original_sg_symbol_H-M 'P n n a '
_cod_database_code 1515854

loop_
_symmetry_equiv_pos_as_xyz
'x, y, z'
'-x+1/2, -y, z'
'x, -y+1/2, -z+1/2'
'-x+1/2, y+1/2, -z+1/2'
'-x, -y, -z'
'x-1/2, y, -z'
'-x, y-1/2, z-1/2'
'x-1/2, -y-1/2, z-1/2'

loop_
_atom_site_label
_atom_site_type_symbol
_atom_site_fract_x
_atom_site_fract_y
_atom_site_fract_z
_atom_site_U_iso_or_equiv
_atom_site_adp_type
_atom_site_occupancy
_atom_site_symmetry_multiplicity
_atom_site_calc_flag
_atom_site_refinement_flags
C1 C 0.65358(12) 0.2500 0.2500 0.0312(6) Uani 1 2 d S
C2 C 0.69021(9) 0.33344(11) 0.2339(2) 0.0330(5) Uani 1 1 d .
C3 C 0.76318(9) 0.33188(12) 0.2345(2) 0.0386(5) Uani 1 1 d .
H3 H 0.7887 0.3877 0.2242 0.046 Uiso 1 1 calc R
C4 C 0.79928(13) 0.2500 0.2500 0.0415(7) Uani 1 2 d S
H4 H 0.8494 0.2500 0.2500 0.050 Uiso 1 2 calc SR
C5 C 0.57801(13) 0.2500 0.2500 0.0332(6) Uani 1 2 d S
C6 C 0.51479(14) 0.2500 0.2500 0.0369(6) Uani 1 2 d S
C7 C 0.43880(19) 0.255(2) 0.252(4) 0.040(2) Uani 0.50 1 d PU
N1 N 0.4130(8) 0.3211(10) 0.3511(18) 0.045(2) Uani 0.50 1 d PU
C8 C 0.3427(5) 0.3232(6) 0.3592(11) 0.049(2) Uani 0.50 1 d PU
H8 H 0.3212 0.3669 0.4257 0.059 Uiso 0.50 1 calc PR
C9 C 0.2999(3) 0.2647(6) 0.2753(11) 0.052(3) Uani 0.50 1 d PU
H9 H 0.2500 0.2681 0.2839 0.063 Uiso 0.50 1 calc PR
C10 C 0.3304(5) 0.2031(6) 0.1819(11) 0.058(3) Uani 0.50 1 d PU
H10 H 0.3018 0.1629 0.1221 0.070 Uiso 0.50 1 calc PR
N2 N 0.4019(9) 0.1974(11) 0.171(2) 0.054(3) Uani 0.50 1 d PU
C11 C 0.64917(8) 0.42018(12) 0.20937(19) 0.0318(4) Uani 1 1 d .
C12 C 0.61540(9) 0.46366(12) 0.3332(2) 0.0363(5) Uani 1 1 d .
C13 C 0.57219(9) 0.53935(12) 0.3036(2) 0.0371(5) Uani 1 1 d .
H13 H 0.5492 0.5689 0.3877 0.044 Uiso 1 1 calc R
C14 C 0.56208(9) 0.57231(11) 0.1543(2) 0.0352(5) Uani 1 1 d .
C15 C 0.59800(9) 0.52982(11) 0.0340(2) 0.0368(5) Uani 1 1 d .
H15 H 0.5926 0.5527 -0.0685 0.044 Uiso 1 1 calc R
C16 C 0.64170(9) 0.45466(11) 0.05891(19) 0.0344(5) Uani 1 1 d .
C17 C 0.62358(11) 0.42892(15) 0.4966(2) 0.0542(6) Uani 1 1 d .
H171 H 0.6023 0.4728 0.5689 0.081 Uiso 1 1 calc R
H172 H 0.6738 0.4220 0.5207 0.081 Uiso 1 1 calc R
H173 H 0.6000 0.3694 0.5067 0.081 Uiso 1 1 calc R
C18 C 0.51329(10) 0.65163(12) 0.1233(2) 0.0453(5) Uani 1 1 d .
H181 H 0.5411 0.7074 0.1057 0.068 Uiso 1 1 calc R
H182 H 0.4823 0.6607 0.2129 0.068 Uiso 1 1 calc R
H183 H 0.4848 0.6385 0.0312 0.068 Uiso 1 1 calc R
C19 C 0.67764(10) 0.40852(14) -0.0765(2) 0.0484(6) Uani 1 1 d .
H191 H 0.7287 0.4086 -0.0598 0.073 Uiso 1 1 calc R
H192 H 0.6666 0.4419 -0.1721 0.073 Uiso 1 1 calc R
H193 H 0.6609 0.3451 -0.0853 0.073 Uiso 1 1 calc R

loop_
_atom_site_aniso_label
_atom_site_aniso_U_11
_atom_site_aniso_U_22
_atom_site_aniso_U_33
_atom_site_aniso_U_23
_atom_site_aniso_U_13
_atom_site_aniso_U_12
C1 0.0267(13) 0.0366(14) 0.0303(14) 0.0019(11) 0.000 0.000
C2 0.0319(10) 0.0355(10) 0.0316(10) 0.0037(8) 0.0005(7) 0.0005(8)
C3 0.0320(11) 0.0390(11) 0.0449(11) 0.0046(8) -0.0004(8) -0.0055(8)
C4 0.0271(13) 0.0455(16) 0.0520(18) 0.0078(13) 0.000 0.000
C5 0.0340(15) 0.0326(14) 0.0330(14) 0.0040(11) 0.000 0.000
C6 0.0359(16) 0.0381(14) 0.0366(16) 0.0055(11) 0.000 0.000
C7 0.0310(16) 0.046(5) 0.044(2) 0.013(3) 0.006(6) -0.013(6)
N1 0.028(4) 0.056(5) 0.052(4) 0.001(3) 0.006(3) 0.003(3)
C8 0.027(3) 0.055(5) 0.067(5) 0.012(4) 0.004(3) 0.002(3)
C9 0.036(2) 0.055(7) 0.066(7) 0.014(5) -0.001(3) -0.002(3)
C10 0.038(5) 0.065(7) 0.071(6) -0.008(4) 0.000(4) -0.002(4)
N2 0.037(5) 0.060(6) 0.066(5) -0.007(4) -0.002(4) 0.000(4)
C11 0.0258(9) 0.0348(10) 0.0349(10) 0.0015(8) 0.0000(8) -0.0036(7)
C12 0.0348(10) 0.0408(11) 0.0332(10) 0.0036(8) -0.0001(8) -0.0018(8)
C13 0.0335(10) 0.0392(11) 0.0385(11) -0.0033(8) 0.0011(8) -0.0008(8)
C14 0.0331(9) 0.0321(9) 0.0405(11) 0.0005(8) -0.0058(8) -0.0029(8)
C15 0.0401(10) 0.0381(10) 0.0322(10) 0.0046(8) -0.0052(8) -0.0033(8)
C16 0.0340(10) 0.0376(10) 0.0316(11) -0.0006(8) -0.0019(8) -0.0026(8)
C17 0.0631(14) 0.0642(14) 0.0354(12) 0.0065(10) 0.0060(10) 0.0137(11)
C18 0.0419(11) 0.0384(10) 0.0556(13) 0.0013(9) -0.0097(10) 0.0032(8)
C19 0.0525(13) 0.0560(13) 0.0368(11) -0.0010(9) 0.0021(9) 0.0073(10)

loop_
_atom_type_symbol
_atom_type_description
_atom_type_number_in_cell
_atom_type_scat_dispersion_real
_atom_type_scat_dispersion_imag
_atom_type_scat_source
C C 120 0.0033 0.0016
; International Tables for Crystallography (1992).
Vol. C, Tables 4.2.6.8 and 6.1.1.4
;
H H 112 0.0000 0.0000
; International Tables for Crystallography (1992).
Vol. C, Tables 4.2.6.8 and 6.1.1.4
;
N N 8 0.0061 0.0033
; International Tables for Crystallography (1992).
Vol. C, Tables 4.2.6.8 and 6.1.1.4
;

loop_
_geom_angle_atom_site_label_1
_geom_angle_atom_site_label_2
_geom_angle_atom_site_label_3
_geom_angle
_geom_angle_site_symmetry_1
C2 C1 C2 120.8(2) 3
C2 C1 C5 119.60(10) .
C3 C2 C1 118.64(16) .
C3 C2 C11 122.25(15) .
C1 C2 C11 119.05(15) .
C4 C3 C2 120.66(16) .
C4 C3 H3 119.7 .
C2 C3 H3 119.7 .
C3 C4 C3 120.6(2) 3
C3 C4 H4 119.7 .
C6 C5 C1 180 .
C5 C6 C7 177.2(15) .
N2 C7 N1 126.5(6) .
N2 C7 C6 120(3) .
N1 C7 C6 113(2) .
C8 N1 C7 113.7(9) .
N1 C8 C9 123.1(8) .
N1 C8 H8 118.5 .
C9 C8 H8 118.5 .
C10 C9 C8 118.3(5) .
C10 C9 H9 120.8 .
C8 C9 H9 120.8 .
C9 C10 N2 120.8(9) .
C9 C10 H10 119.6 .
N2 C10 H10 119.6 .
C7 N2 C10 117.6(12) .
C12 C11 C16 119.98(16) .
C12 C11 C2 120.83(15) .
C16 C11 C2 119.09(15) .
C11 C12 C13 119.16(16) .
C11 C12 C17 121.05(16) .
C13 C12 C17 119.78(16) .
C14 C13 C12 121.58(16) .
C14 C13 H13 119.2 .
C12 C13 H13 119.2 .
C15 C14 C13 118.13(16) .
C15 C14 C18 120.83(16) .
C13 C14 C18 121.04(16) .
C14 C15 C16 121.93(16) .
C14 C15 H15 119.0 .
C16 C15 H15 119.0 .
C15 C16 C11 119.14(16) .
C15 C16 C19 120.02(15) .
C11 C16 C19 120.77(16) .
C12 C17 H171 109.5 .
C12 C17 H172 109.5 .
H171 C17 H172 109.5 .
C12 C17 H173 109.5 .
H171 C17 H173 109.5 .
H172 C17 H173 109.5 .
C14 C18 H181 109.5 .
C14 C18 H182 109.5 .
H181 C18 H182 109.5 .
C14 C18 H183 109.5 .
H181 C18 H183 109.5 .
H182 C18 H183 109.5 .
C16 C19 H191 109.5 .
C16 C19 H192 109.5 .
H191 C19 H192 109.5 .
C16 C19 H193 109.5 .
H191 C19 H193 109.5 .
H192 C19 H193 109.5 .

loop_
_geom_bond_atom_site_label_1
_geom_bond_atom_site_label_2
_geom_bond_distance
C1 C2 1.407(2)
C1 C5 1.434(3)
C2 C3 1.385(2)
C2 C11 1.500(2)
C3 C4 1.382(2)
C3 H3 0.9500
C4 H4 0.9500
C5 C6 1.200(3)
C6 C7 1.443(5)
C7 N2 1.29(4)
C7 N1 1.38(4)
N1 C8 1.336(16)
C8 C9 1.382(9)
C8 H8 0.9500
C9 C10 1.337(10)
C9 H9 0.9500
C10 N2 1.363(17)
C10 H10 0.9500
C11 C12 1.397(2)
C11 C16 1.398(2)
C12 C13 1.398(2)
C12 C17 1.505(3)
C13 C14 1.387(2)
C13 H13 0.9500
C14 C15 1.387(2)
C14 C18 1.505(2)
C15 C16 1.390(2)
C15 H15 0.9500
C16 C19 1.510(2)
C17 H171 0.9800
C17 H172 0.9800
C17 H173 0.9800
C18 H181 0.9800
C18 H182 0.9800
C18 H183 0.9800
C19 H191 0.9800
C19 H192 0.9800
C19 H193 0.9800

loop_
_geom_torsion_atom_site_label_1
_geom_torsion_atom_site_label_2
_geom_torsion_atom_site_label_3
_geom_torsion_atom_site_label_4
_geom_torsion
_geom_torsion_site_symmetry_1
_geom_torsion_site_symmetry_4
C2 C1 C2 C3 -0.13(11) 3 .
C5 C1 C2 C3 179.87(11) . .
C2 C1 C2 C11 177.08(17) 3 .
C5 C1 C2 C11 -2.92(17) . .
C1 C2 C3 C4 0.3(2) . .
C11 C2 C3 C4 -176.85(14) . .
C2 C3 C4 C3 -0.14(12) . 3
N2 C7 N1 C8 0(4) . .
C6 C7 N1 C8 -177.1(16) . .
C7 N1 C8 C9 -0.5(19) . .
C7 N1 C8 C9 -2.0(17) . 3
N1 C8 C9 C10 0.0(16) . .
C9 C8 C9 C10 7(3) 3 .
C8 C9 C10 N2 0.9(17) . .
N1 C7 N2 C10 1(4) . .
C6 C7 N2 C10 177.9(18) . .
C9 C10 N2 C7 -1(2) . .
C3 C2 C11 C12 -105.1(2) . .
C1 C2 C11 C12 77.8(2) . .
C3 C2 C11 C16 78.4(2) . .
C1 C2 C11 C16 -98.71(18) . .
C16 C11 C12 C13 2.5(2) . .
C2 C11 C12 C13 -173.97(14) . .
C16 C11 C12 C17 -178.93(16) . .
C2 C11 C12 C17 4.6(3) . .
C11 C12 C13 C14 0.0(3) . .
C17 C12 C13 C14 -178.64(16) . .
C12 C13 C14 C15 -2.0(3) . .
C12 C13 C14 C18 177.68(15) . .
C13 C14 C15 C16 1.7(3) . .
C18 C14 C15 C16 -178.01(15) . .
C14 C15 C16 C11 0.7(3) . .
C14 C15 C16 C19 177.77(16) . .
C12 C11 C16 C15 -2.8(2) . .
C2 C11 C16 C15 173.72(14) . .
C12 C11 C16 C19 -179.87(16) . .
C2 C11 C16 C19 -3.4(2) . .
